data_4301542
loop_
_publ_author_name
'Sipke H. Wadman'
'Martin Lutz'
'Duncan M. Tooke'
'Anthony L. Spek'
'Franti\<sek Hartl'
'Remco W. A. Havenith'
'Gerard P. M. van Klink'
'Gerard van Koten'

_publ_contact_author_address
; Bijvoet Center for Biomolecular Research
  Crystal and Structural Chemistry
  Utrecht University
  Padualaan 8
  3584 CH Utrecht
  The Netherlands
;
_publ_contact_author_email m.lutz@uu.nl
_publ_contact_author_fax '[+31] 30 2533940'
_publ_contact_author_name 'Martin Lutz'
_publ_contact_author_phone '[+31] 30 2533902'
_publ_section_title
;
Consequences of N,C,N'- and C,N,N'-Coordination Modes on Electronic and
Photophysical Properties of Cyclometalated Aryl Ruthenium(II) Complexes
;
_journal_name_full 'Inorganic Chemistry'
_journal_page_first 1887
_journal_page_last 1900
_journal_paper_doi 10.1021/ic801595m
_journal_volume 48
_journal_year 2009
_chemical_formula_moiety 'C33 H24 N5 O2 Ru, F6 P, 0.65(C3 H6 O), 0.5(H2 O)'
_chemical_formula_sum 'C34.95 H28.9 F6 N5 O3.15 P Ru'
_chemical_formula_weight 815.37
_chemical_name_systematic
; 
 ? 
;
_space_group_IT_number 29
_symmetry_cell_setting orthorhombic
_symmetry_space_group_name_Hall 'P 2c -2ac'
_symmetry_space_group_name_H-M 'P c a 21'
_atom_sites_solution_hydrogens difmap
_atom_sites_solution_primary direct
_atom_sites_solution_secondary difmap
_audit_creation_method SHELXL-97
_cell_angle_alpha 90.00
_cell_angle_beta 90.00
_cell_angle_gamma 90.00
_cell_formula_units_Z 4
_cell_length_a 23.2135(2)
_cell_length_b 8.6794(1)
_cell_length_c 17.2303(1)
_cell_measurement_reflns_used 58050
_cell_measurement_temperature 150(2)
_cell_measurement_theta_max 27.48
_cell_measurement_theta_min 1.02
_cell_volume 3471.55(5)
_computing_cell_refinement HKL2000
_computing_data_collection 'Nonius COLLECT'
_computing_data_reduction 'HKL2000, SortAV'
_computing_structure_refinement 'SHELXL-97 (Sheldrick, 1997)'
_computing_structure_solution 'SHELXS-97 (Sheldrick, 1990)'
_diffrn_ambient_temperature 150(2)
_diffrn_measured_fraction_theta_full 0.997
_diffrn_measured_fraction_theta_max 0.997
_diffrn_measurement_device_type 'Nonius KappaCCD'
_diffrn_radiation_monochromator graphite
_diffrn_radiation_source 'rotating anode'
_diffrn_radiation_wavelength 0.71073
_diffrn_reflns_av_R_equivalents 0.0616
_diffrn_reflns_av_sigmaI/netI 0.0372
_diffrn_reflns_limit_h_max 30
_diffrn_reflns_limit_h_min -30
_diffrn_reflns_limit_k_max 11
_diffrn_reflns_limit_k_min -11
_diffrn_reflns_limit_l_max 22
_diffrn_reflns_limit_l_min -22
_diffrn_reflns_number 57553
_diffrn_reflns_theta_full 27.53
_diffrn_reflns_theta_max 27.53
_diffrn_reflns_theta_min 1.75
_exptl_absorpt_coefficient_mu 0.574
_exptl_absorpt_correction_T_max 0.95
_exptl_absorpt_correction_T_min 0.80
_exptl_absorpt_correction_type multi-scan
_exptl_crystal_colour 'dark red'
_exptl_crystal_density_diffrn 1.560
_exptl_crystal_density_method 'not measured'
_exptl_crystal_description needle
_exptl_crystal_F_000 1647
_exptl_crystal_size_max 0.48
_exptl_crystal_size_mid 0.18
_exptl_crystal_size_min 0.09
_refine_diff_density_max 0.676
_refine_diff_density_min -0.535
_refine_diff_density_rms 0.074
_refine_ls_abs_structure_details 'Flack H D (1983), Acta Cryst. A39, 876-881'
_refine_ls_abs_structure_Flack -0.04(2)
_refine_ls_extinction_method none
_refine_ls_goodness_of_fit_ref 1.092
_refine_ls_hydrogen_treatment constr
_refine_ls_matrix_type full
_refine_ls_number_parameters 481
_refine_ls_number_reflns 7933
_refine_ls_number_restraints 1
_refine_ls_restrained_S_all 1.092
_refine_ls_R_factor_all 0.0387
_refine_ls_R_factor_gt 0.0329
_refine_ls_shift/su_max 0.003
_refine_ls_shift/su_mean 0.000
_refine_ls_structure_factor_coef Fsqd
_refine_ls_weighting_details 'calc w=1/[\s^2^(Fo^2^)+(0.0509P)^2^+1.2176P] where P=(Fo^2^+2Fc^2^)/3'
_refine_ls_weighting_scheme calc
_refine_ls_wR_factor_gt 0.0877
_refine_ls_wR_factor_ref 0.0917
_reflns_number_gt 7112
_reflns_number_total 7933
_reflns_threshold_expression I>2\s(I)
_cod_data_source_file ic801595m_si_001_4.cif
_cod_data_source_block s3284a
_cod_original_formula_sum 'C34.95 H28.90 F6 N5 O3.15 P Ru'
_cod_database_code 4301542

loop_
_symmetry_equiv_pos_as_xyz
'x, y, z'
'-x, -y, z+1/2'
'-x+1/2, y, z+1/2'
'x+1/2, -y, z'

loop_
_atom_site_label
_atom_site_type_symbol
_atom_site_fract_x
_atom_site_fract_y
_atom_site_fract_z
_atom_site_U_iso_or_equiv
_atom_site_adp_type
_atom_site_occupancy
_atom_site_symmetry_multiplicity
_atom_site_calc_flag
_atom_site_refinement_flags
_atom_site_disorder_assembly
_atom_site_disorder_group
Ru1 Ru 0.788151(8) 0.53916(2) 0.658388(19) 0.01830(7) Uani 1 1 d . . .
O1 O 0.49720(14) 0.5295(4) 0.56825(19) 0.0606(10) Uani 1 1 d . . .
O2 O 0.53081(12) 0.6892(4) 0.47735(17) 0.0593(9) Uani 1 1 d . . .
N8 N 0.80294(11) 0.6271(3) 0.54774(15) 0.0230(5) Uani 1 1 d . . .
N14 N 0.74104(12) 0.4522(3) 0.75112(15) 0.0208(5) Uani 1 1 d . . .
N19 N 0.81549(12) 0.3225(3) 0.62428(15) 0.0244(5) Uani 1 1 d . . .
N25 N 0.86770(11) 0.5294(3) 0.70576(14) 0.0197(5) Uani 1 1 d . . .
N31 N 0.79475(11) 0.7527(3) 0.71167(16) 0.0216(5) Uani 1 1 d . . .
C1 C 0.70025(14) 0.6164(4) 0.54440(19) 0.0262(7) Uani 1 1 d . . .
C2 C 0.71047(12) 0.5513(3) 0.6175(2) 0.0220(7) Uani 1 1 d . . .
C3 C 0.66372(13) 0.5000(3) 0.6631(3) 0.0276(6) Uani 1 1 d . . .
C4 C 0.60774(16) 0.5144(4) 0.6356(2) 0.0353(8) Uani 1 1 d . . .
H4 H 0.5762 0.4799 0.6661 0.042 Uiso 1 1 calc R . .
C5 C 0.59808(15) 0.5796(5) 0.5628(2) 0.0358(8) Uani 1 1 d . . .
C6 C 0.64375(14) 0.6303(4) 0.51748(19) 0.0316(7) Uani 1 1 d . . .
H6 H 0.6365 0.6746 0.4680 0.038 Uiso 1 1 calc R . .
C7 C 0.75389(14) 0.6593(3) 0.50494(18) 0.0238(6) Uani 1 1 d . . .
C9 C 0.85483(14) 0.6526(3) 0.51514(19) 0.0267(7) Uani 1 1 d . . .
H9 H 0.8883 0.6265 0.5440 0.032 Uiso 1 1 calc R . .
C10 C 0.86179(16) 0.7138(4) 0.44291(19) 0.0315(7) Uani 1 1 d . . .
H10 H 0.8993 0.7296 0.4223 0.038 Uiso 1 1 calc R . .
C11 C 0.81364(17) 0.7526(4) 0.4001(2) 0.0342(8) Uani 1 1 d . . .
H11 H 0.8175 0.7984 0.3503 0.041 Uiso 1 1 calc R . .
C12 C 0.75948(17) 0.7235(4) 0.43111(19) 0.0316(8) Uani 1 1 d . . .
H12 H 0.7260 0.7476 0.4018 0.038 Uiso 1 1 calc R . .
C13 C 0.68248(14) 0.4420(3) 0.74025(19) 0.0236(6) Uani 1 1 d . . .
C15 C 0.76275(14) 0.4037(4) 0.81925(19) 0.0244(6) Uani 1 1 d . . .
H15 H 0.8030 0.4133 0.8277 0.029 Uiso 1 1 calc R . .
C16 C 0.72924(16) 0.3404(4) 0.8778(2) 0.0299(7) Uani 1 1 d . . .
H16 H 0.7460 0.3081 0.9253 0.036 Uiso 1 1 calc R . .
C17 C 0.67009(16) 0.3255(4) 0.8648(2) 0.0356(8) Uani 1 1 d . . .
H17 H 0.6461 0.2792 0.9029 0.043 Uiso 1 1 calc R . .
C18 C 0.64697(15) 0.3788(4) 0.7960(2) 0.0326(7) Uani 1 1 d . . .
H18 H 0.6067 0.3719 0.7871 0.039 Uiso 1 1 calc R . .
C20 C 0.78650(14) 0.2212(4) 0.5800(2) 0.0291(7) Uani 1 1 d . . .
H20 H 0.7487 0.2468 0.5632 0.035 Uiso 1 1 calc R . .
C21 C 0.80982(19) 0.0807(4) 0.5579(2) 0.0394(9) Uani 1 1 d . . .
H21 H 0.7884 0.0120 0.5261 0.047 Uiso 1 1 calc R . .
C22 C 0.86496(19) 0.0415(4) 0.5828(2) 0.0391(9) Uani 1 1 d . . .
H22 H 0.8819 -0.0537 0.5678 0.047 Uiso 1 1 calc R . .
C23 C 0.89432(16) 0.1427(4) 0.6292(2) 0.0325(7) Uani 1 1 d . . .
H23 H 0.9317 0.1170 0.6475 0.039 Uiso 1 1 calc R . .
C24 C 0.86969(13) 0.2823(3) 0.6497(2) 0.0249(7) Uani 1 1 d . . .
C26 C 0.89890(13) 0.3981(4) 0.69809(19) 0.0256(6) Uani 1 1 d . . .
C27 C 0.95212(15) 0.3831(4) 0.7343(2) 0.0332(8) Uani 1 1 d . . .
H27 H 0.9741 0.2913 0.7293 0.040 Uiso 1 1 calc R . .
C28 C 0.97230(17) 0.5066(4) 0.7781(3) 0.0374(9) Uani 1 1 d . . .
H28 H 1.0086 0.4995 0.8032 0.045 Uiso 1 1 calc R . .
C29 C 0.93993(15) 0.6395(4) 0.7854(2) 0.0324(7) Uani 1 1 d . . .
H29 H 0.9537 0.7238 0.8152 0.039 Uiso 1 1 calc R . .
C30 C 0.88715(13) 0.6475(3) 0.74849(18) 0.0234(6) Uani 1 1 d . . .
C32 C 0.84561(13) 0.7767(3) 0.75050(18) 0.0230(6) Uani 1 1 d . . .
C33 C 0.85581(14) 0.9139(4) 0.7907(2) 0.0282(7) Uani 1 1 d . . .
H33 H 0.8914 0.9293 0.8167 0.034 Uiso 1 1 calc R . .
C34 C 0.81433(16) 1.0263(4) 0.7926(2) 0.0312(8) Uani 1 1 d . . .
H34 H 0.8206 1.1197 0.8200 0.037 Uiso 1 1 calc R . .
C35 C 0.76265(16) 1.0003(4) 0.7532(2) 0.0301(7) Uani 1 1 d . . .
H35 H 0.7330 1.0758 0.7538 0.036 Uiso 1 1 calc R . .
C36 C 0.75494(14) 0.8645(3) 0.71338(19) 0.0257(6) Uani 1 1 d . . .
H36 H 0.7199 0.8492 0.6860 0.031 Uiso 1 1 calc R . .
C37 C 0.53756(16) 0.5930(6) 0.5380(2) 0.0464(10) Uani 1 1 d . . .
C38 C 0.47092(18) 0.7044(8) 0.4515(3) 0.0788(19) Uani 1 1 d . . .
H38A H 0.4575 0.6056 0.4307 0.118 Uiso 1 1 calc R . .
H38B H 0.4685 0.7834 0.4111 0.118 Uiso 1 1 calc R . .
H38C H 0.4467 0.7342 0.4956 0.118 Uiso 1 1 calc R . .
P1 P 0.56126(5) 0.97020(11) 0.76061(8) 0.0456(3) Uani 1 1 d . . .
F1 F 0.56635(12) 0.7953(3) 0.78733(17) 0.0596(7) Uani 1 1 d . . .
F2 F 0.49677(13) 0.9736(3) 0.7945(2) 0.0716(9) Uani 1 1 d . . .
F3 F 0.55433(12) 1.1459(3) 0.7348(2) 0.0813(10) Uani 1 1 d . . .
F4 F 0.62451(11) 0.9672(3) 0.7270(2) 0.0725(9) Uani 1 1 d . . .
F5 F 0.53593(11) 0.9161(3) 0.67872(16) 0.0601(8) Uani 1 1 d . . .
F6 F 0.58611(14) 1.0253(3) 0.8418(2) 0.0736(9) Uani 1 1 d . . .
O3 O 0.4701(3) 0.2162(8) 0.6113(4) 0.0601(17) Uani 0.50 1 d P . .
H1O H 0.4876 0.1496 0.6665 0.050 Uiso 0.50 1 d P . .
H2O H 0.4761 0.3201 0.6072 0.050 Uiso 0.50 1 d P . .
O4 O 0.8477(3) 0.2337(7) 0.9497(4) 0.092(2) Uani 0.65 1 d P . .
C39 C 0.8777(4) 0.0731(11) 1.0416(8) 0.094(3) Uani 0.65 1 d P . .
H39A H 0.8386 0.0309 1.0383 0.141 Uiso 0.65 1 calc PR . .
H39B H 0.8820 0.1301 1.0904 0.141 Uiso 0.65 1 calc PR . .
H39C H 0.9057 -0.0113 1.0400 0.141 Uiso 0.65 1 calc PR . .
C40 C 0.8875(3) 0.1737(7) 0.9782(3) 0.0406(15) Uani 0.65 1 d P . .
C41 C 0.9452(5) 0.2106(13) 0.9577(8) 0.128(5) Uani 0.65 1 d P . .
H41A H 0.9596 0.1345 0.9204 0.192 Uiso 0.65 1 calc PR . .
H41B H 0.9694 0.2094 1.0043 0.192 Uiso 0.65 1 calc PR . .
H41C H 0.9463 0.3133 0.9341 0.192 Uiso 0.65 1 calc PR . .

loop_
_atom_site_aniso_label
_atom_site_aniso_U_11
_atom_site_aniso_U_22
_atom_site_aniso_U_33
_atom_site_aniso_U_23
_atom_site_aniso_U_13
_atom_site_aniso_U_12
Ru1 0.01936(11) 0.01637(11) 0.01917(10) -0.00009(12) -0.00162(14) -0.00090(7)
O1 0.0272(16) 0.108(3) 0.0466(19) -0.0001(18) -0.0078(14) 0.0013(16)
O2 0.0329(15) 0.111(3) 0.0344(15) 0.0044(16) -0.0050(12) 0.0256(16)
N8 0.0293(13) 0.0181(12) 0.0215(13) -0.0014(10) -0.0040(11) -0.0002(10)
N14 0.0220(13) 0.0174(12) 0.0230(13) -0.0013(10) 0.0012(11) -0.0003(9)
N19 0.0306(15) 0.0210(12) 0.0218(12) -0.0018(10) 0.0045(11) -0.0016(11)
N25 0.0205(13) 0.0202(13) 0.0185(13) 0.0007(9) 0.0002(10) 0.0001(9)
N31 0.0237(13) 0.0186(13) 0.0224(13) -0.0002(10) -0.0016(10) -0.0023(9)
C1 0.0280(16) 0.0255(16) 0.0251(16) -0.0011(13) -0.0041(13) 0.0034(12)
C2 0.0196(15) 0.0214(15) 0.0251(17) -0.0052(12) -0.0008(12) -0.0021(11)
C3 0.0265(14) 0.0305(14) 0.0257(16) -0.012(2) 0.0011(19) -0.0035(11)
C4 0.0246(17) 0.047(2) 0.035(2) -0.0013(15) 0.0035(13) -0.0024(15)
C5 0.0262(18) 0.050(2) 0.0310(18) -0.0059(16) -0.0095(15) 0.0046(15)
C6 0.0296(18) 0.043(2) 0.0220(16) -0.0012(14) -0.0048(14) 0.0057(15)
C7 0.0292(16) 0.0205(14) 0.0218(15) -0.0025(12) -0.0055(13) 0.0006(12)
C9 0.0282(17) 0.0226(15) 0.0294(17) -0.0014(13) 0.0013(14) -0.0028(12)
C10 0.0332(18) 0.0344(18) 0.0270(17) 0.0000(14) 0.0014(14) -0.0087(14)
C11 0.044(2) 0.0320(18) 0.0266(18) 0.0009(14) -0.0020(16) -0.0078(16)
C12 0.041(2) 0.0284(17) 0.0257(17) 0.0006(12) -0.0051(14) 0.0003(15)
C13 0.0191(15) 0.0256(15) 0.0262(16) -0.0027(12) 0.0009(13) -0.0025(11)
C15 0.0280(16) 0.0186(14) 0.0266(16) -0.0006(12) 0.0003(13) 0.0022(12)
C16 0.0387(18) 0.0271(16) 0.0238(16) 0.0022(13) 0.0034(14) 0.0054(14)
C17 0.0361(19) 0.0384(19) 0.0322(19) 0.0058(15) 0.0109(15) 0.0023(15)
C18 0.0255(17) 0.0382(19) 0.0342(18) 0.0003(16) 0.0025(14) -0.0055(14)
C20 0.0370(19) 0.0233(16) 0.0270(16) -0.0045(13) 0.0005(14) -0.0087(13)
C21 0.053(2) 0.0277(17) 0.037(2) -0.0067(17) 0.0000(19) -0.0033(18)
C22 0.052(2) 0.0196(17) 0.046(2) -0.0058(15) 0.0098(19) 0.0024(15)
C23 0.0387(19) 0.0229(16) 0.0359(17) 0.0012(13) 0.0064(15) 0.0042(14)
C24 0.0263(14) 0.0216(13) 0.0268(18) 0.0029(14) 0.0038(15) 0.0007(11)
C26 0.0244(16) 0.0226(15) 0.0298(17) -0.0002(13) 0.0006(13) 0.0013(13)
C27 0.0280(17) 0.0321(18) 0.040(2) -0.0037(15) -0.0052(15) 0.0068(14)
C28 0.0296(19) 0.0390(18) 0.044(2) -0.0037(17) -0.0144(17) 0.0021(16)
C29 0.0275(17) 0.0314(17) 0.0382(19) -0.0044(15) -0.0092(15) -0.0025(14)
C30 0.0212(15) 0.0222(14) 0.0267(16) -0.0012(12) -0.0019(13) -0.0028(11)
C32 0.0221(15) 0.0240(15) 0.0230(15) 0.0015(12) -0.0011(12) -0.0015(12)
C33 0.0280(17) 0.0247(15) 0.0320(17) -0.0045(14) -0.0018(14) -0.0030(13)
C34 0.035(2) 0.0197(16) 0.039(2) -0.0050(14) 0.0029(17) -0.0015(13)
C35 0.0320(19) 0.0218(14) 0.0363(19) -0.0010(14) 0.0034(15) 0.0053(14)
C36 0.0249(16) 0.0256(15) 0.0265(16) 0.0028(13) -0.0005(13) 0.0026(12)
C37 0.026(2) 0.085(3) 0.0281(19) -0.008(2) -0.0028(15) 0.005(2)
C38 0.029(2) 0.166(6) 0.041(3) 0.002(3) -0.005(2) 0.042(3)
P1 0.0254(5) 0.0306(5) 0.0810(9) -0.0008(5) -0.0122(5) -0.0002(4)
F1 0.0658(17) 0.0345(12) 0.0787(18) 0.0003(12) -0.0321(14) 0.0041(11)
F2 0.0394(15) 0.0594(18) 0.116(3) -0.0018(17) 0.0066(17) 0.0039(12)
F3 0.0542(16) 0.0317(13) 0.158(3) 0.0162(17) -0.0253(18) -0.0074(11)
F4 0.0271(14) 0.084(2) 0.107(3) -0.0071(17) -0.0059(15) -0.0020(12)
F5 0.0447(13) 0.0628(14) 0.073(2) 0.0175(13) -0.0189(12) -0.0155(12)
F6 0.073(2) 0.0507(16) 0.097(2) -0.0213(15) -0.0248(19) -0.0050(13)
O3 0.049(4) 0.081(5) 0.050(4) 0.013(3) -0.009(3) 0.010(3)
O4 0.115(5) 0.074(4) 0.088(4) -0.040(3) -0.082(4) 0.044(4)
C39 0.062(6) 0.076(6) 0.144(10) 0.023(7) 0.002(6) 0.005(5)
C40 0.054(4) 0.034(3) 0.033(3) -0.019(2) -0.029(3) 0.014(3)
C41 0.149(11) 0.089(7) 0.146(11) -0.043(8) 0.098(10) -0.016(7)

loop_
_atom_type_symbol
_atom_type_description
_atom_type_scat_dispersion_real
_atom_type_scat_dispersion_imag
_atom_type_scat_source
C C 0.0033 0.0016 'International Tables Vol C Tables 4.2.6.8 and 6.1.1.4'
H H 0.0000 0.0000 'International Tables Vol C Tables 4.2.6.8 and 6.1.1.4'
F F 0.0171 0.0103 'International Tables Vol C Tables 4.2.6.8 and 6.1.1.4'
N N 0.0061 0.0033 'International Tables Vol C Tables 4.2.6.8 and 6.1.1.4'
O O 0.0106 0.0060 'International Tables Vol C Tables 4.2.6.8 and 6.1.1.4'
P P 0.1023 0.0942 'International Tables Vol C Tables 4.2.6.8 and 6.1.1.4'
Ru Ru -1.2594 0.8363 'International Tables Vol C Tables 4.2.6.8 and 6.1.1.4'

loop_
_geom_angle_atom_site_label_1
_geom_angle_atom_site_label_2
_geom_angle_atom_site_label_3
_geom_angle
_geom_angle_site_symmetry_1
_geom_angle_site_symmetry_3
_geom_angle_publ_flag
C2 Ru1 N25 177.38(12) . . ?
C2 Ru1 N19 103.38(12) . . ?
N25 Ru1 N19 78.25(10) . . ?
C2 Ru1 N31 100.42(11) . . ?
N25 Ru1 N31 77.95(10) . . ?
N19 Ru1 N31 156.19(10) . . ?
C2 Ru1 N14 79.01(13) . . ?
N25 Ru1 N14 98.92(10) . . ?
N19 Ru1 N14 92.85(10) . . ?
N31 Ru1 N14 91.32(10) . . ?
C2 Ru1 N8 78.52(12) . . ?
N25 Ru1 N8 103.57(10) . . ?
N19 Ru1 N8 91.30(10) . . ?
N31 Ru1 N8 93.74(10) . . ?
N14 Ru1 N8 157.51(10) . . ?
C37 O2 C38 113.7(4) . . ?
C9 N8 C7 118.7(3) . . ?
C9 N8 Ru1 126.1(2) . . ?
C7 N8 Ru1 115.2(2) . . ?
C15 N14 C13 118.0(3) . . ?
C15 N14 Ru1 126.0(2) . . ?
C13 N14 Ru1 116.0(2) . . ?
C20 N19 C24 118.2(3) . . ?
C20 N19 Ru1 127.0(2) . . ?
C24 N19 Ru1 114.8(2) . . ?
C30 N25 C26 121.1(3) . . ?
C30 N25 Ru1 119.8(2) . . ?
C26 N25 Ru1 118.9(2) . . ?
C36 N31 C32 118.2(3) . . ?
C36 N31 Ru1 127.3(2) . . ?
C32 N31 Ru1 114.49(19) . . ?
C6 C1 C2 119.5(3) . . ?
C6 C1 C7 128.4(3) . . ?
C2 C1 C7 112.0(3) . . ?
C1 C2 C3 119.8(3) . . ?
C1 C2 Ru1 120.4(2) . . ?
C3 C2 Ru1 119.7(3) . . ?
C4 C3 C2 120.1(4) . . ?
C4 C3 C13 127.6(3) . . ?
C2 C3 C13 112.3(3) . . ?
C3 C4 C5 119.6(4) . . ?
C3 C4 H4 120.2 . . ?
C5 C4 H4 120.2 . . ?
C6 C5 C4 120.8(3) . . ?
C6 C5 C37 122.7(3) . . ?
C4 C5 C37 116.5(4) . . ?
C5 C6 C1 120.2(3) . . ?
C5 C6 H6 119.9 . . ?
C1 C6 H6 119.9 . . ?
N8 C7 C12 119.3(3) . . ?
N8 C7 C1 113.6(3) . . ?
C12 C7 C1 127.1(3) . . ?
N8 C9 C10 123.4(3) . . ?
N8 C9 H9 118.3 . . ?
C10 C9 H9 118.3 . . ?
C9 C10 C11 119.1(3) . . ?
C9 C10 H10 120.4 . . ?
C11 C10 H10 120.4 . . ?
C10 C11 C12 118.9(3) . . ?
C10 C11 H11 120.6 . . ?
C12 C11 H11 120.6 . . ?
C11 C12 C7 120.5(3) . . ?
C11 C12 H12 119.8 . . ?
C7 C12 H12 119.8 . . ?
N14 C13 C18 121.4(3) . . ?
N14 C13 C3 112.9(3) . . ?
C18 C13 C3 125.6(3) . . ?
N14 C15 C16 123.3(3) . . ?
N14 C15 H15 118.4 . . ?
C16 C15 H15 118.4 . . ?
C15 C16 C17 118.1(3) . . ?
C15 C16 H16 120.9 . . ?
C17 C16 H16 120.9 . . ?
C18 C17 C16 119.2(3) . . ?
C18 C17 H17 120.4 . . ?
C16 C17 H17 120.4 . . ?
C13 C18 C17 119.9(3) . . ?
C13 C18 H18 120.0 . . ?
C17 C18 H18 120.0 . . ?
N19 C20 C21 122.3(3) . . ?
N19 C20 H20 118.8 . . ?
C21 C20 H20 118.8 . . ?
C20 C21 C22 119.3(4) . . ?
C20 C21 H21 120.3 . . ?
C22 C21 H21 120.3 . . ?
C23 C22 C21 118.7(3) . . ?
C23 C22 H22 120.6 . . ?
C21 C22 H22 120.6 . . ?
C22 C23 C24 120.3(3) . . ?
C22 C23 H23 119.9 . . ?
C24 C23 H23 119.9 . . ?
N19 C24 C23 121.2(3) . . ?
N19 C24 C26 115.4(3) . . ?
C23 C24 C26 123.5(3) . . ?
N25 C26 C27 120.6(3) . . ?
N25 C26 C24 112.5(3) . . ?
C27 C26 C24 126.9(3) . . ?
C26 C27 C28 118.0(3) . . ?
C26 C27 H27 121.0 . . ?
C28 C27 H27 121.0 . . ?
C29 C28 C27 120.6(3) . . ?
C29 C28 H28 119.7 . . ?
C27 C28 H28 119.7 . . ?
C30 C29 C28 118.8(3) . . ?
C30 C29 H29 120.6 . . ?
C28 C29 H29 120.6 . . ?
N25 C30 C29 120.8(3) . . ?
N25 C30 C32 111.9(3) . . ?
C29 C30 C32 127.3(3) . . ?
N31 C32 C33 121.1(3) . . ?
N31 C32 C30 115.8(3) . . ?
C33 C32 C30 123.2(3) . . ?
C34 C33 C32 119.9(3) . . ?
C34 C33 H33 120.0 . . ?
C32 C33 H33 120.0 . . ?
C33 C34 C35 118.5(3) . . ?
C33 C34 H34 120.8 . . ?
C35 C34 H34 120.8 . . ?
C36 C35 C34 119.5(3) . . ?
C36 C35 H35 120.2 . . ?
C34 C35 H35 120.2 . . ?
N31 C36 C35 122.8(3) . . ?
N31 C36 H36 118.6 . . ?
C35 C36 H36 118.6 . . ?
O1 C37 O2 121.9(4) . . ?
O1 C37 C5 125.4(4) . . ?
O2 C37 C5 112.6(4) . . ?
O2 C38 H38A 109.5 . . ?
O2 C38 H38B 109.5 . . ?
H38A C38 H38B 109.5 . . ?
O2 C38 H38C 109.5 . . ?
H38A C38 H38C 109.5 . . ?
H38B C38 H38C 109.5 . . ?
F4 P1 F6 89.40(19) . . ?
F4 P1 F1 91.22(17) . . ?
F6 P1 F1 90.31(16) . . ?
F4 P1 F3 90.42(18) . . ?
F6 P1 F3 89.66(18) . . ?
F1 P1 F3 178.36(19) . . ?
F4 P1 F5 90.80(18) . . ?
F6 P1 F5 179.50(18) . . ?
F1 P1 F5 90.15(15) . . ?
F3 P1 F5 89.88(17) . . ?
F4 P1 F2 179.8(2) . . ?
F6 P1 F2 90.7(2) . . ?
F1 P1 F2 88.93(16) . . ?
F3 P1 F2 89.43(17) . . ?
F5 P1 F2 89.05(18) . . ?
H1O O3 H2O 119.4 . . ?
C40 C39 H39A 109.5 . . ?
C40 C39 H39B 109.5 . . ?
H39A C39 H39B 109.5 . . ?
C40 C39 H39C 109.5 . . ?
H39A C39 H39C 109.5 . . ?
H39B C39 H39C 109.5 . . ?
O4 C40 C39 118.2(8) . . ?
O4 C40 C41 122.7(10) . . ?
C39 C40 C41 118.8(8) . . ?
C40 C41 H41A 109.5 . . ?
C40 C41 H41B 109.5 . . ?
H41A C41 H41B 109.5 . . ?
C40 C41 H41C 109.5 . . ?
H41A C41 H41C 109.5 . . ?
H41B C41 H41C 109.5 . . ?

loop_
_geom_bond_atom_site_label_1
_geom_bond_atom_site_label_2
_geom_bond_distance
_geom_bond_site_symmetry_2
_geom_bond_publ_flag
Ru1 C2 1.939(3) . ?
Ru1 N25 2.021(3) . ?
Ru1 N19 2.070(3) . ?
Ru1 N31 2.074(3) . ?
Ru1 N14 2.078(3) . ?
Ru1 N8 2.082(3) . ?
O1 C37 1.205(5) . ?
O2 C37 1.346(5) . ?
O2 C38 1.465(5) . ?
N8 C9 1.347(4) . ?
N8 C7 1.385(4) . ?
N14 C15 1.345(4) . ?
N14 C13 1.375(4) . ?
N19 C20 1.345(4) . ?
N19 C24 1.377(4) . ?
N25 C30 1.341(4) . ?
N25 C26 1.357(4) . ?
N31 C36 1.340(4) . ?
N31 C32 1.373(4) . ?
C1 C6 1.396(5) . ?
C1 C2 1.401(5) . ?
C1 C7 1.467(5) . ?
C2 C3 1.412(5) . ?
C3 C4 1.389(5) . ?
C3 C13 1.486(6) . ?
C4 C5 1.394(5) . ?
C4 H4 0.9500 . ?
C5 C6 1.388(5) . ?
C5 C37 1.473(5) . ?
C6 H6 0.9500 . ?
C7 C12 1.395(4) . ?
C9 C10 1.363(5) . ?
C9 H9 0.9500 . ?
C10 C11 1.381(5) . ?
C10 H10 0.9500 . ?
C11 C12 1.389(5) . ?
C11 H11 0.9500 . ?
C12 H12 0.9500 . ?
C13 C18 1.380(5) . ?
C15 C16 1.387(5) . ?
C15 H15 0.9500 . ?
C16 C17 1.397(5) . ?
C16 H16 0.9500 . ?
C17 C18 1.381(5) . ?
C17 H17 0.9500 . ?
C18 H18 0.9500 . ?
C20 C21 1.387(5) . ?
C20 H20 0.9500 . ?
C21 C22 1.392(6) . ?
C21 H21 0.9500 . ?
C22 C23 1.370(5) . ?
C22 H22 0.9500 . ?
C23 C24 1.386(4) . ?
C23 H23 0.9500 . ?
C24 C26 1.472(4) . ?
C26 C27 1.390(5) . ?
C27 C28 1.392(5) . ?
C27 H27 0.9500 . ?
C28 C29 1.382(5) . ?
C28 H28 0.9500 . ?
C29 C30 1.382(4) . ?
C29 H29 0.9500 . ?
C30 C32 1.479(4) . ?
C32 C33 1.398(4) . ?
C33 C34 1.371(5) . ?
C33 H33 0.9500 . ?
C34 C35 1.397(5) . ?
C34 H34 0.9500 . ?
C35 C36 1.375(5) . ?
C35 H35 0.9500 . ?
C36 H36 0.9500 . ?
C38 H38A 0.9800 . ?
C38 H38B 0.9800 . ?
C38 H38C 0.9800 . ?
P1 F4 1.578(3) . ?
P1 F6 1.586(3) . ?
P1 F1 1.590(3) . ?
P1 F3 1.596(3) . ?
P1 F5 1.599(3) . ?
P1 F2 1.607(3) . ?
O3 H1O 1.1846 . ?
O3 H2O 0.9150 . ?
O4 C40 1.169(7) . ?
C39 C40 1.417(12) . ?
C39 H39A 0.9800 . ?
C39 H39B 0.9800 . ?
C39 H39C 0.9800 . ?
C40 C41 1.423(12) . ?
C41 H41A 0.9800 . ?
C41 H41B 0.9800 . ?
C41 H41C 0.9800 . ?

loop_
_geom_torsion_atom_site_label_1
_geom_torsion_atom_site_label_2
_geom_torsion_atom_site_label_3
_geom_torsion_atom_site_label_4
_geom_torsion
_geom_torsion_site_symmetry_1
_geom_torsion_site_symmetry_2
_geom_torsion_site_symmetry_3
_geom_torsion_site_symmetry_4
_geom_torsion_publ_flag
C2 Ru1 N8 C9 -174.9(3) . . . . ?
N25 Ru1 N8 C9 6.8(3) . . . . ?
N19 Ru1 N8 C9 -71.5(2) . . . . ?
N31 Ru1 N8 C9 85.3(2) . . . . ?
N14 Ru1 N8 C9 -172.1(2) . . . . ?
C2 Ru1 N8 C7 4.2(2) . . . . ?
N25 Ru1 N8 C7 -174.1(2) . . . . ?
N19 Ru1 N8 C7 107.6(2) . . . . ?
N31 Ru1 N8 C7 -95.6(2) . . . . ?
N14 Ru1 N8 C7 7.0(4) . . . . ?
C2 Ru1 N14 C15 -179.8(3) . . . . ?
N25 Ru1 N14 C15 -1.5(2) . . . . ?
N19 Ru1 N14 C15 77.1(2) . . . . ?
N31 Ru1 N14 C15 -79.5(2) . . . . ?
N8 Ru1 N14 C15 177.4(2) . . . . ?
C2 Ru1 N14 C13 1.2(2) . . . . ?
N25 Ru1 N14 C13 179.61(19) . . . . ?
N19 Ru1 N14 C13 -101.8(2) . . . . ?
N31 Ru1 N14 C13 101.6(2) . . . . ?
N8 Ru1 N14 C13 -1.5(4) . . . . ?
C2 Ru1 N19 C20 3.8(3) . . . . ?
N25 Ru1 N19 C20 -178.3(3) . . . . ?
N31 Ru1 N19 C20 -177.0(3) . . . . ?
N14 Ru1 N19 C20 83.2(3) . . . . ?
N8 Ru1 N19 C20 -74.7(3) . . . . ?
C2 Ru1 N19 C24 -177.2(2) . . . . ?
N25 Ru1 N19 C24 0.7(2) . . . . ?
N31 Ru1 N19 C24 2.0(4) . . . . ?
N14 Ru1 N19 C24 -97.8(2) . . . . ?
N8 Ru1 N19 C24 104.3(2) . . . . ?
N19 Ru1 N25 C30 -178.1(2) . . . . ?
N31 Ru1 N25 C30 2.4(2) . . . . ?
N14 Ru1 N25 C30 -87.0(2) . . . . ?
N8 Ru1 N25 C30 93.4(2) . . . . ?
N19 Ru1 N25 C26 -2.7(2) . . . . ?
N31 Ru1 N25 C26 177.9(2) . . . . ?
N14 Ru1 N25 C26 88.4(2) . . . . ?
N8 Ru1 N25 C26 -91.2(2) . . . . ?
C2 Ru1 N31 C36 -1.4(3) . . . . ?
N25 Ru1 N31 C36 -179.4(3) . . . . ?
N19 Ru1 N31 C36 179.4(2) . . . . ?
N14 Ru1 N31 C36 -80.5(3) . . . . ?
N8 Ru1 N31 C36 77.6(3) . . . . ?
C2 Ru1 N31 C32 176.9(2) . . . . ?
N25 Ru1 N31 C32 -1.1(2) . . . . ?
N19 Ru1 N31 C32 -2.3(4) . . . . ?
N14 Ru1 N31 C32 97.8(2) . . . . ?
N8 Ru1 N31 C32 -104.1(2) . . . . ?
C6 C1 C2 C3 0.2(5) . . . . ?
C7 C1 C2 C3 -178.6(3) . . . . ?
C6 C1 C2 Ru1 -177.2(2) . . . . ?
C7 C1 C2 Ru1 4.0(4) . . . . ?
N19 Ru1 C2 C1 -93.1(3) . . . . ?
N31 Ru1 C2 C1 87.2(3) . . . . ?
N14 Ru1 C2 C1 176.5(3) . . . . ?
N8 Ru1 C2 C1 -4.5(2) . . . . ?
N19 Ru1 C2 C3 89.5(3) . . . . ?
N31 Ru1 C2 C3 -90.2(2) . . . . ?
N14 Ru1 C2 C3 -0.8(2) . . . . ?
N8 Ru1 C2 C3 178.1(3) . . . . ?
C1 C2 C3 C4 -0.1(5) . . . . ?
Ru1 C2 C3 C4 177.3(3) . . . . ?
C1 C2 C3 C13 -177.0(3) . . . . ?
Ru1 C2 C3 C13 0.3(4) . . . . ?
C2 C3 C4 C5 0.0(5) . . . . ?
C13 C3 C4 C5 176.4(3) . . . . ?
C3 C4 C5 C6 0.1(6) . . . . ?
C3 C4 C5 C37 -179.2(3) . . . . ?
C4 C5 C6 C1 0.1(6) . . . . ?
C37 C5 C6 C1 179.2(4) . . . . ?
C2 C1 C6 C5 -0.2(5) . . . . ?
C7 C1 C6 C5 178.4(3) . . . . ?
C9 N8 C7 C12 -3.0(4) . . . . ?
Ru1 N8 C7 C12 177.8(2) . . . . ?
C9 N8 C7 C1 175.8(3) . . . . ?
Ru1 N8 C7 C1 -3.4(3) . . . . ?
C6 C1 C7 N8 -178.8(3) . . . . ?
C2 C1 C7 N8 -0.1(4) . . . . ?
C6 C1 C7 C12 -0.1(5) . . . . ?
C2 C1 C7 C12 178.6(3) . . . . ?
C7 N8 C9 C10 2.4(4) . . . . ?
Ru1 N8 C9 C10 -178.5(2) . . . . ?
N8 C9 C10 C11 0.1(5) . . . . ?
C9 C10 C11 C12 -2.0(5) . . . . ?
C10 C11 C12 C7 1.3(5) . . . . ?
N8 C7 C12 C11 1.1(5) . . . . ?
C1 C7 C12 C11 -177.5(3) . . . . ?
C15 N14 C13 C18 -2.4(4) . . . . ?
Ru1 N14 C13 C18 176.6(2) . . . . ?
C15 N14 C13 C3 179.6(3) . . . . ?
Ru1 N14 C13 C3 -1.4(3) . . . . ?
C4 C3 C13 N14 -175.9(3) . . . . ?
C2 C3 C13 N14 0.7(4) . . . . ?
C4 C3 C13 C18 6.1(5) . . . . ?
C2 C3 C13 C18 -177.2(3) . . . . ?
C13 N14 C15 C16 1.8(4) . . . . ?
Ru1 N14 C15 C16 -177.1(2) . . . . ?
N14 C15 C16 C17 0.5(5) . . . . ?
C15 C16 C17 C18 -2.3(5) . . . . ?
N14 C13 C18 C17 0.6(5) . . . . ?
C3 C13 C18 C17 178.4(3) . . . . ?
C16 C17 C18 C13 1.8(5) . . . . ?
C24 N19 C20 C21 -1.5(5) . . . . ?
Ru1 N19 C20 C21 177.4(3) . . . . ?
N19 C20 C21 C22 0.6(6) . . . . ?
C20 C21 C22 C23 0.7(6) . . . . ?
C21 C22 C23 C24 -1.1(6) . . . . ?
C20 N19 C24 C23 1.1(5) . . . . ?
Ru1 N19 C24 C23 -177.9(2) . . . . ?
C20 N19 C24 C26 -179.8(3) . . . . ?
Ru1 N19 C24 C26 1.2(4) . . . . ?
C22 C23 C24 N19 0.2(5) . . . . ?
C22 C23 C24 C26 -178.8(3) . . . . ?
C30 N25 C26 C27 -0.2(5) . . . . ?
Ru1 N25 C26 C27 -175.6(3) . . . . ?
C30 N25 C26 C24 179.3(3) . . . . ?
Ru1 N25 C26 C24 4.0(4) . . . . ?
N19 C24 C26 N25 -3.2(4) . . . . ?
C23 C24 C26 N25 175.8(3) . . . . ?
N19 C24 C26 C27 176.3(3) . . . . ?
C23 C24 C26 C27 -4.7(6) . . . . ?
N25 C26 C27 C28 -0.3(5) . . . . ?
C24 C26 C27 C28 -179.8(4) . . . . ?
C26 C27 C28 C29 0.4(6) . . . . ?
C27 C28 C29 C30 0.1(6) . . . . ?
C26 N25 C30 C29 0.7(5) . . . . ?
Ru1 N25 C30 C29 176.0(2) . . . . ?
C26 N25 C30 C32 -178.5(3) . . . . ?
Ru1 N25 C30 C32 -3.1(3) . . . . ?
C28 C29 C30 N25 -0.6(5) . . . . ?
C28 C29 C30 C32 178.4(3) . . . . ?
C36 N31 C32 C33 -0.1(4) . . . . ?
Ru1 N31 C32 C33 -178.6(2) . . . . ?
C36 N31 C32 C30 178.2(3) . . . . ?
Ru1 N31 C32 C30 -0.2(3) . . . . ?
N25 C30 C32 N31 2.1(4) . . . . ?
C29 C30 C32 N31 -177.0(3) . . . . ?
N25 C30 C32 C33 -179.6(3) . . . . ?
C29 C30 C32 C33 1.4(5) . . . . ?
N31 C32 C33 C34 0.9(5) . . . . ?
C30 C32 C33 C34 -177.4(3) . . . . ?
C32 C33 C34 C35 -0.5(5) . . . . ?
C33 C34 C35 C36 -0.5(5) . . . . ?
C32 N31 C36 C35 -0.9(5) . . . . ?
Ru1 N31 C36 C35 177.3(2) . . . . ?
C34 C35 C36 N31 1.3(5) . . . . ?
C38 O2 C37 O1 -1.6(6) . . . . ?
C38 O2 C37 C5 180.0(4) . . . . ?
C6 C5 C37 O1 167.2(4) . . . . ?
C4 C5 C37 O1 -13.6(7) . . . . ?
C6 C5 C37 O2 -14.5(6) . . . . ?
C4 C5 C37 O2 164.7(4) . . . . ?
